data_7059636
loop_
_publ_author_name
'Flores-Romero, V\'ictor'
'Garc\'ia-Guzm\'an, Oscar L.'
'Aguirre-Bautista, Alejandra'
'Rojas-Montoya, Iv\'an D.'
'Garc\'ia-Montalvo, Ver\'onica'
'Rivera, Margarita'
'Jim\'enez-Sandoval, Omar'
'Mu\~noz-Hern\'andez, Miguel-\'Angel'
'Hern\'andez-Ortega, Sim\'on'

_publ_section_title
;
 Zinc(ii) and cadmium(ii) complexes, [M(iPr2P(X)NC(Y)NC5H10-\k2-X,Y)2] (X
 and Y = O, S), as single source precursors for metal sulfide thin films
;
_journal_issue 25
_journal_name_full 'New Journal of Chemistry'
_journal_page_first 10367
_journal_page_last 10379
_journal_paper_doi 10.1039/D0NJ01465F
_journal_volume 44
_journal_year 2020
_chemical_formula_moiety 'C12 H25 N2 O P S'
_chemical_formula_sum 'C12 H25 N2 O P S'
_chemical_formula_weight 276.37
_space_group_crystal_system monoclinic
_space_group_IT_number 15
_space_group_name_Hall '-C 2yc'
_space_group_name_H-M_alt 'C 1 2/c 1'
_atom_sites_solution_hydrogens mixed
_atom_sites_solution_primary direct
_atom_sites_solution_secondary difmap
_audit_creation_method SHELXL-2014/7
_audit_update_record
;
2019-09-05 deposited with the CCDC.	2020-05-18 downloaded from the CCDC.
;
_cell_angle_alpha 90
_cell_angle_beta 96.041(2)
_cell_angle_gamma 90
_cell_formula_units_Z 8
_cell_length_a 10.0025(6)
_cell_length_b 18.7416(11)
_cell_length_c 17.4507(10)
_cell_measurement_reflns_used 9966
_cell_measurement_temperature 298(2)
_cell_measurement_theta_max 25.34
_cell_measurement_theta_min 2.32
_cell_volume 3253.2(3)
_computing_cell_refinement 'APEX3 v2016.1 (Bruker, 2014)'
_computing_data_collection 'APEX3 v2016.1 (Bruker, 2014)'
_computing_data_reduction 'SAINT V8.37A  (Bruker, 2014)'
_computing_molecular_graphics 'Ortep-3 Ver 2.02 L.J. Farrugia (1997) J. Appl. Cryst. 30, 565'
_computing_publication_material 'SHELXL-2014/7 (Sheldrick, 2014)'
_computing_structure_refinement 'SHELXL-2014/7 (Sheldrick, 2014)'
_computing_structure_solution 'SHELXS-2014 (Bruker, 2014)'
_diffrn_ambient_temperature 298(2)
_diffrn_detector_area_resol_mean 0.83
_diffrn_measured_fraction_theta_full 0.999
_diffrn_measured_fraction_theta_max 0.997
_diffrn_measurement_device_type 'Bruker APEX2 CCD area detector'
_diffrn_measurement_method 'omega scans'
_diffrn_radiation_type MoK\a
_diffrn_radiation_wavelength 0.71073
_diffrn_reflns_av_R_equivalents 0.0395
_diffrn_reflns_av_unetI/netI 0.0255
_diffrn_reflns_Laue_measured_fraction_full 0.999
_diffrn_reflns_Laue_measured_fraction_max 0.997
_diffrn_reflns_limit_h_max 12
_diffrn_reflns_limit_h_min -10
_diffrn_reflns_limit_k_max 22
_diffrn_reflns_limit_k_min -22
_diffrn_reflns_limit_l_max 20
_diffrn_reflns_limit_l_min -20
_diffrn_reflns_number 19321
_diffrn_reflns_point_group_measured_fraction_full 0.999
_diffrn_reflns_point_group_measured_fraction_max 0.997
_diffrn_reflns_theta_full 25.242
_diffrn_reflns_theta_max 25.368
_diffrn_reflns_theta_min 2.173
_exptl_absorpt_coefficient_mu 0.287
_exptl_absorpt_correction_type none
_exptl_crystal_colour colourless
_exptl_crystal_density_diffrn 1.129
_exptl_crystal_description Prism
_exptl_crystal_F_000 1200
_exptl_crystal_size_max 0.463
_exptl_crystal_size_mid 0.312
_exptl_crystal_size_min 0.246
_refine_diff_density_max 0.303
_refine_diff_density_min -0.196
_refine_diff_density_rms 0.049
_refine_ls_extinction_method none
_refine_ls_goodness_of_fit_ref 1.056
_refine_ls_hydrogen_treatment mixed
_refine_ls_matrix_type full
_refine_ls_number_parameters 161
_refine_ls_number_reflns 2981
_refine_ls_number_restraints 1
_refine_ls_restrained_S_all 1.057
_refine_ls_R_factor_all 0.0559
_refine_ls_R_factor_gt 0.0467
_refine_ls_shift/su_max 0.000
_refine_ls_shift/su_mean 0.000
_refine_ls_structure_factor_coef Fsqd
_refine_ls_weighting_details 'w=1/[\s^2^(Fo^2^)+(0.0810P)^2^+0.7973P] where P=(Fo^2^+2Fc^2^)/3'
_refine_ls_weighting_scheme calc
_refine_ls_wR_factor_gt 0.1273
_refine_ls_wR_factor_ref 0.1345
_reflns_Friedel_coverage 0.000
_reflns_number_gt 2429
_reflns_number_total 2981
_reflns_threshold_expression 'I > 2\s(I)'
_cod_data_source_file d0nj01465f2.cif
_cod_data_source_block compound-2
_cod_depositor_comments
;Adding full bibliography for 7059636--7059639.cif.

 Adding full bibliography for 7059636--7059639.cif.
;
_cod_original_sg_symbol_H-M 'C 2/c'
_cod_database_code 7059636
_shelx_shelxl_version_number 2014/7
_shelx_space_group_comment
; 
The symmetry employed for this shelxl refinement is uniquely defined 
by the following loop, which should always be used as a source of 
symmetry information in preference to the above space-group names. 
They are only intended as comments. 
;
_shelx_estimated_absorpt_t_min 0.879
_shelx_estimated_absorpt_t_max 0.933

loop_
_space_group_symop_operation_xyz
'x, y, z'
'-x, y, -z+1/2'
'x+1/2, y+1/2, z'
'-x+1/2, y+1/2, -z+1/2'
'-x, -y, -z'
'x, -y, z-1/2'
'-x+1/2, -y+1/2, -z'
'x+1/2, -y+1/2, z-1/2'

loop_
_atom_site_label
_atom_site_type_symbol
_atom_site_fract_x
_atom_site_fract_y
_atom_site_fract_z
_atom_site_U_iso_or_equiv
_atom_site_adp_type
_atom_site_occupancy
_atom_site_site_symmetry_order
_atom_site_calc_flag
_atom_site_refinement_flags_posn
_atom_site_refinement_flags_adp
_atom_site_refinement_flags_occupancy
_atom_site_disorder_assembly
_atom_site_disorder_group
S1 S 0.12207(5) 0.16193(3) 0.03073(4) 0.0685(2) Uani 1 1 d . . . . .
P1 P 0.29080(5) 0.11122(3) 0.02472(3) 0.0444(2) Uani 1 1 d . . . . .
O1 O 0.58483(14) 0.09082(8) 0.03628(10) 0.0609(4) Uani 1 1 d . . . . .
N1 N 0.41714(17) 0.16894(9) 0.05073(11) 0.0516(5) Uani 1 1 d D . . . .
H1 H 0.396(2) 0.2142(6) 0.0449(13) 0.062 Uiso 1 1 d D U . . .
N2 N 0.64154(16) 0.20153(10) 0.08057(11) 0.0565(5) Uani 1 1 d . . . . .
C1 C 0.55185(18) 0.15079(11) 0.05519(12) 0.0468(5) Uani 1 1 d . . . . .
C2 C 0.6123(2) 0.26499(13) 0.12402(15) 0.0692(7) Uani 1 1 d . . . . .
H2A H 0.5158 0.2720 0.1207 0.083 Uiso 1 1 calc R U . . .
H2B H 0.6515 0.3064 0.1017 0.083 Uiso 1 1 calc R U . . .
C3 C 0.6671(3) 0.25817(18) 0.20608(15) 0.0837(9) Uani 1 1 d . . . . .
H3A H 0.6177 0.2215 0.2303 0.100 Uiso 1 1 calc R U . . .
H3B H 0.6544 0.3029 0.2324 0.100 Uiso 1 1 calc R U . . .
C4 C 0.8160(3) 0.2393(2) 0.21483(16) 0.0966(11) Uani 1 1 d . . . . .
H4A H 0.8674 0.2792 0.1982 0.116 Uiso 1 1 calc R U . . .
H4B H 0.8456 0.2300 0.2686 0.116 Uiso 1 1 calc R U . . .
C5 C 0.8419(2) 0.17391(17) 0.16719(15) 0.0799(8) Uani 1 1 d . . . . .
H5A H 0.9379 0.1655 0.1694 0.096 Uiso 1 1 calc R U . . .
H5B H 0.8009 0.1324 0.1883 0.096 Uiso 1 1 calc R U . . .
C6 C 0.7854(2) 0.18422(14) 0.08574(13) 0.0605(6) Uani 1 1 d . . . . .
H6A H 0.8332 0.2226 0.0631 0.073 Uiso 1 1 calc R U . . .
H6B H 0.7980 0.1410 0.0568 0.073 Uiso 1 1 calc R U . . .
C7 C 0.3147(2) 0.03631(12) 0.09136(14) 0.0598(6) Uani 1 1 d . . . . .
H7 H 0.3920 0.0089 0.0774 0.072 Uiso 1 1 calc R U . . .
C8 C 0.3481(5) 0.0617(2) 0.17345(18) 0.1304(16) Uani 1 1 d . . . . .
H8A H 0.2773 0.0920 0.1875 0.196 Uiso 1 1 calc R U . . .
H8B H 0.4310 0.0879 0.1775 0.196 Uiso 1 1 calc R U . . .
H8C H 0.3571 0.0213 0.2074 0.196 Uiso 1 1 calc R U . . .
C9 C 0.1950(4) -0.01327(17) 0.0853(2) 0.0990(10) Uani 1 1 d . . . . .
H9A H 0.2142 -0.0535 0.1187 0.148 Uiso 1 1 calc R U . . .
H9B H 0.1766 -0.0296 0.0331 0.148 Uiso 1 1 calc R U . . .
H9C H 0.1180 0.0117 0.1002 0.148 Uiso 1 1 calc R U . . .
C10 C 0.3135(2) 0.07763(12) -0.07146(12) 0.0573(6) Uani 1 1 d . . . . .
H10 H 0.3832 0.0407 -0.0654 0.069 Uiso 1 1 calc R U . . .
C11 C 0.3641(4) 0.13647(19) -0.12061(17) 0.1040(11) Uani 1 1 d . . . . .
H11A H 0.3706 0.1188 -0.1717 0.156 Uiso 1 1 calc R U . . .
H11B H 0.4511 0.1520 -0.0983 0.156 Uiso 1 1 calc R U . . .
H11C H 0.3026 0.1759 -0.1229 0.156 Uiso 1 1 calc R U . . .
C12 C 0.1866(3) 0.04310(19) -0.11038(17) 0.0945(10) Uani 1 1 d . . . . .
H12A H 0.1162 0.0781 -0.1175 0.142 Uiso 1 1 calc R U . . .
H12B H 0.1593 0.0050 -0.0787 0.142 Uiso 1 1 calc R U . . .
H12C H 0.2040 0.0244 -0.1596 0.142 Uiso 1 1 calc R U . . .

loop_
_atom_site_aniso_label
_atom_site_aniso_U_11
_atom_site_aniso_U_22
_atom_site_aniso_U_33
_atom_site_aniso_U_23
_atom_site_aniso_U_13
_atom_site_aniso_U_12
S1 0.0350(3) 0.0574(4) 0.1132(6) -0.0032(3) 0.0090(3) 0.0121(2)
P1 0.0300(3) 0.0398(3) 0.0626(4) -0.0045(2) 0.0016(2) 0.0040(2)
O1 0.0390(8) 0.0483(9) 0.0939(12) -0.0137(8) 0.0007(8) 0.0079(7)
N1 0.0346(9) 0.0378(9) 0.0807(12) -0.0068(9) -0.0013(8) 0.0054(7)
N2 0.0353(9) 0.0556(11) 0.0759(12) -0.0133(9) -0.0073(8) 0.0024(8)
C1 0.0324(10) 0.0475(12) 0.0593(12) -0.0018(10) -0.0010(9) 0.0038(9)
C2 0.0530(13) 0.0551(14) 0.0943(18) -0.0192(13) -0.0158(12) 0.0021(11)
C3 0.0562(15) 0.114(2) 0.0788(18) -0.0329(17) -0.0006(13) 0.0103(15)
C4 0.0561(16) 0.153(3) 0.0761(17) -0.039(2) -0.0138(13) 0.0163(18)
C5 0.0436(13) 0.123(2) 0.0716(16) -0.0024(17) 0.0008(11) 0.0192(14)
C6 0.0329(11) 0.0784(16) 0.0699(14) -0.0088(13) 0.0037(9) -0.0042(11)
C7 0.0552(13) 0.0540(13) 0.0714(15) 0.0066(11) 0.0118(11) 0.0049(11)
C8 0.190(4) 0.128(3) 0.0669(19) 0.020(2) -0.018(2) -0.042(3)
C9 0.109(3) 0.077(2) 0.112(2) 0.0142(18) 0.0183(19) -0.0316(18)
C10 0.0522(13) 0.0575(14) 0.0607(14) -0.0067(11) -0.0007(10) 0.0057(11)
C11 0.139(3) 0.108(3) 0.0654(18) 0.0107(17) 0.0147(18) -0.030(2)
C12 0.086(2) 0.104(2) 0.088(2) -0.0283(18) -0.0158(16) -0.0120(18)

loop_
_atom_type_symbol
_atom_type_description
_atom_type_scat_dispersion_real
_atom_type_scat_dispersion_imag
_atom_type_scat_source
C C 0.0033 0.0016 'International Tables Vol C Tables 4.2.6.8 and 6.1.1.4'
H H 0.0000 0.0000 'International Tables Vol C Tables 4.2.6.8 and 6.1.1.4'
N N 0.0061 0.0033 'International Tables Vol C Tables 4.2.6.8 and 6.1.1.4'
O O 0.0106 0.0060 'International Tables Vol C Tables 4.2.6.8 and 6.1.1.4'
P P 0.1023 0.0942 'International Tables Vol C Tables 4.2.6.8 and 6.1.1.4'
S S 0.1246 0.1234 'International Tables Vol C Tables 4.2.6.8 and 6.1.1.4'

loop_
_geom_angle_atom_site_label_1
_geom_angle_atom_site_label_2
_geom_angle_atom_site_label_3
_geom_angle
_geom_angle_site_symmetry_1
_geom_angle_site_symmetry_3
_geom_angle_publ_flag
N1 P1 C7 106.12(10) . . ?
N1 P1 C10 107.79(11) . . ?
C7 P1 C10 107.45(11) . . ?
N1 P1 S1 107.50(7) . . ?
C7 P1 S1 113.43(8) . . ?
C10 P1 S1 114.14(8) . . ?
C1 N1 P1 123.65(14) . . ?
C1 N1 H1 118.0(16) . . ?
P1 N1 H1 114.9(15) . . ?
C1 N2 C2 125.68(19) . . ?
C1 N2 C6 118.54(18) . . ?
C2 N2 C6 113.41(18) . . ?
O1 C1 N2 123.08(18) . . ?
O1 C1 N1 119.87(18) . . ?
N2 C1 N1 117.05(18) . . ?
N2 C2 C3 111.0(2) . . ?
N2 C2 H2A 109.4 . . ?
C3 C2 H2A 109.4 . . ?
N2 C2 H2B 109.4 . . ?
C3 C2 H2B 109.4 . . ?
H2A C2 H2B 108.0 . . ?
C2 C3 C4 112.0(2) . . ?
C2 C3 H3A 109.2 . . ?
C4 C3 H3A 109.2 . . ?
C2 C3 H3B 109.2 . . ?
C4 C3 H3B 109.2 . . ?
H3A C3 H3B 107.9 . . ?
C5 C4 C3 110.7(2) . . ?
C5 C4 H4A 109.5 . . ?
C3 C4 H4A 109.5 . . ?
C5 C4 H4B 109.5 . . ?
C3 C4 H4B 109.5 . . ?
H4A C4 H4B 108.1 . . ?
C6 C5 C4 110.5(2) . . ?
C6 C5 H5A 109.6 . . ?
C4 C5 H5A 109.6 . . ?
C6 C5 H5B 109.6 . . ?
C4 C5 H5B 109.6 . . ?
H5A C5 H5B 108.1 . . ?
N2 C6 C5 111.04(19) . . ?
N2 C6 H6A 109.4 . . ?
C5 C6 H6A 109.4 . . ?
N2 C6 H6B 109.4 . . ?
C5 C6 H6B 109.4 . . ?
H6A C6 H6B 108.0 . . ?
C9 C7 C8 110.7(3) . . ?
C9 C7 P1 112.25(19) . . ?
C8 C7 P1 111.28(19) . . ?
C9 C7 H7 107.4 . . ?
C8 C7 H7 107.4 . . ?
P1 C7 H7 107.4 . . ?
C7 C8 H8A 109.5 . . ?
C7 C8 H8B 109.5 . . ?
H8A C8 H8B 109.5 . . ?
C7 C8 H8C 109.5 . . ?
H8A C8 H8C 109.5 . . ?
H8B C8 H8C 109.5 . . ?
C7 C9 H9A 109.5 . . ?
C7 C9 H9B 109.5 . . ?
H9A C9 H9B 109.5 . . ?
C7 C9 H9C 109.5 . . ?
H9A C9 H9C 109.5 . . ?
H9B C9 H9C 109.5 . . ?
C11 C10 C12 111.7(2) . . ?
C11 C10 P1 110.48(18) . . ?
C12 C10 P1 112.22(18) . . ?
C11 C10 H10 107.4 . . ?
C12 C10 H10 107.4 . . ?
P1 C10 H10 107.4 . . ?
C10 C11 H11A 109.5 . . ?
C10 C11 H11B 109.5 . . ?
H11A C11 H11B 109.5 . . ?
C10 C11 H11C 109.5 . . ?
H11A C11 H11C 109.5 . . ?
H11B C11 H11C 109.5 . . ?
C10 C12 H12A 109.5 . . ?
C10 C12 H12B 109.5 . . ?
H12A C12 H12B 109.5 . . ?
C10 C12 H12C 109.5 . . ?
H12A C12 H12C 109.5 . . ?
H12B C12 H12C 109.5 . . ?

loop_
_geom_bond_atom_site_label_1
_geom_bond_atom_site_label_2
_geom_bond_distance
_geom_bond_site_symmetry_2
_geom_bond_publ_flag
S1 P1 1.9494(7) . ?
P1 N1 1.6890(17) . ?
P1 C7 1.823(2) . ?
P1 C10 1.829(2) . ?
O1 C1 1.226(2) . ?
N1 C1 1.384(2) . ?
N1 H1 0.879(9) . ?
N2 C1 1.350(3) . ?
N2 C2 1.457(3) . ?
N2 C6 1.469(3) . ?
C2 C3 1.484(3) . ?
C2 H2A 0.9700 . ?
C2 H2B 0.9700 . ?
C3 C4 1.523(3) . ?
C3 H3A 0.9700 . ?
C3 H3B 0.9700 . ?
C4 C5 1.518(4) . ?
C4 H4A 0.9700 . ?
C4 H4B 0.9700 . ?
C5 C6 1.486(3) . ?
C5 H5A 0.9700 . ?
C5 H5B 0.9700 . ?
C6 H6A 0.9700 . ?
C6 H6B 0.9700 . ?
C7 C9 1.511(4) . ?
C7 C8 1.513(4) . ?
C7 H7 0.9800 . ?
C8 H8A 0.9600 . ?
C8 H8B 0.9600 . ?
C8 H8C 0.9600 . ?
C9 H9A 0.9600 . ?
C9 H9B 0.9600 . ?
C9 H9C 0.9600 . ?
C10 C11 1.516(4) . ?
C10 C12 1.520(3) . ?
C10 H10 0.9800 . ?
C11 H11A 0.9600 . ?
C11 H11B 0.9600 . ?
C11 H11C 0.9600 . ?
C12 H12A 0.9600 . ?
C12 H12B 0.9600 . ?
C12 H12C 0.9600 . ?

loop_
_geom_hbond_atom_site_label_D
_geom_hbond_atom_site_label_H
_geom_hbond_atom_site_label_A
_geom_hbond_distance_DH
_geom_hbond_distance_HA
_geom_hbond_distance_DA
_geom_hbond_angle_DHA
_geom_hbond_site_symmetry_A
N1 H1 S1 0.879(9) 2.667(13) 3.4791(19) 154.2(19) 7
